data_2228984
loop_
_publ_author_name
'Najafi, Ezzatollah'
'Amini, Mostafa M.'
'Ng, Seik Weng'

_publ_section_title
;
 Bis(\m~2~-quinoline-2-carboxylato)-\k^3^<i>N</i>,<i>O</i>^1^:<i>O</i>^1^;\k^3^<i>O</i>^1^:<i>N</i>,<i>O</i>^1^-bis[(acetato-\k<i>O</i>)(ethanol-\k<i>O</i>)lead(II)]
;
_journal_coeditor_code BT5469
_journal_issue 2
_journal_name_full 'Acta Crystallographica Section E'
_journal_page_first m264
_journal_paper_doi 10.1107/S1600536811002509
_journal_volume 67
_journal_year 2011
_chemical_formula_iupac '[Pb2 (C10 H6 N O2)2 (C2 H3 O2)2 (C2 H6 O)2]'
_chemical_formula_moiety 'C28 H30 N2 O10 Pb2'
_chemical_formula_sum 'C28 H30 N2 O10 Pb2'
_chemical_formula_weight 968.92
_chemical_name_systematic
;
Bis(\m~2~-quinoline-2-carboxylato)-\k^3^<i>N</i>,<i>O</i>^1^:<i>O</i>^1^;
\k^3^<i>O</i>^1^:<i>N</i>,<i>O</i>^1^-bis[(acetato-\k<i>O</i>)(ethanol-
\k<i>O</i>)lead(II)]
;
_space_group_IT_number 14
_symmetry_cell_setting monoclinic
_symmetry_space_group_name_Hall '-P 2ybc'
_symmetry_space_group_name_H-M 'P 1 21/c 1'
_atom_sites_solution_hydrogens geom
_atom_sites_solution_primary direct
_atom_sites_solution_secondary difmap
_audit_creation_method SHELXL-97
_cell_angle_alpha 90.00
_cell_angle_beta 93.7220(10)
_cell_angle_gamma 90.00
_cell_formula_units_Z 2
_cell_length_a 7.34190(10)
_cell_length_b 8.40040(10)
_cell_length_c 23.8008(4)
_cell_measurement_reflns_used 7627
_cell_measurement_temperature 100(2)
_cell_measurement_theta_max 29.3
_cell_measurement_theta_min 2.4
_cell_volume 1464.82(4)
_computing_cell_refinement 'CrysAlis PRO (Agilent Technologies, 2010)'
_computing_data_collection 'CrysAlis PRO (Agilent Technologies, 2010)'
_computing_data_reduction 'CrysAlis PRO (Agilent Technologies, 2010)'
_computing_molecular_graphics 'X-SEED (Barbour, 2001)'
_computing_publication_material 'publCIF (Westrip, 2010)'
_computing_structure_refinement 'SHELXL97 (Sheldrick, 2008)'
_computing_structure_solution 'SHELXS97 (Sheldrick, 2008)'
_diffrn_ambient_temperature 100(2)
_diffrn_detector_area_resol_mean 10.4041
_diffrn_measured_fraction_theta_full 0.984
_diffrn_measured_fraction_theta_max 0.984
_diffrn_measurement_device_type 'Agilent Technologies SuperNova Dual diffractometer with an Atlas detector'
_diffrn_measurement_method '\w scan'
_diffrn_radiation_monochromator Mirror
_diffrn_radiation_source 'SuperNova (Mo) X-ray Source'
_diffrn_radiation_type MoK\a
_diffrn_radiation_wavelength 0.71073
_diffrn_reflns_av_R_equivalents 0.0492
_diffrn_reflns_av_sigmaI/netI 0.0424
_diffrn_reflns_limit_h_max 9
_diffrn_reflns_limit_h_min -9
_diffrn_reflns_limit_k_max 10
_diffrn_reflns_limit_k_min -10
_diffrn_reflns_limit_l_max 30
_diffrn_reflns_limit_l_min -30
_diffrn_reflns_number 12668
_diffrn_reflns_theta_full 27.49
_diffrn_reflns_theta_max 27.49
_diffrn_reflns_theta_min 2.57
_diffrn_standards_decay_% 0
_diffrn_standards_interval_count 0
_diffrn_standards_interval_time 0
_diffrn_standards_number 0
_exptl_absorpt_coefficient_mu 11.538
_exptl_absorpt_correction_T_max 0.5962
_exptl_absorpt_correction_T_min 0.2062
_exptl_absorpt_correction_type multi-scan
_exptl_absorpt_process_details '(CrysAlis PRO; Agilent Technologies, 2010)'
_exptl_crystal_colour Colorless
_exptl_crystal_density_diffrn 2.197
_exptl_crystal_density_method 'not measured'
_exptl_crystal_description Prim
_exptl_crystal_F_000 912
_exptl_crystal_size_max 0.20
_exptl_crystal_size_mid 0.20
_exptl_crystal_size_min 0.05
_refine_diff_density_max 1.214
_refine_diff_density_min -1.565
_refine_ls_extinction_method none
_refine_ls_goodness_of_fit_ref 1.081
_refine_ls_hydrogen_treatment constr
_refine_ls_matrix_type full
_refine_ls_number_parameters 192
_refine_ls_number_reflns 3314
_refine_ls_number_restraints 0
_refine_ls_restrained_S_all 1.081
_refine_ls_R_factor_all 0.0336
_refine_ls_R_factor_gt 0.0294
_refine_ls_shift/su_max 0.001
_refine_ls_shift/su_mean 0.001
_refine_ls_structure_factor_coef Fsqd
_refine_ls_weighting_details 'calc w=1/[\s^2^(Fo^2^)+(0.0350P)^2^+1.3471P] where P=(Fo^2^+2Fc^2^)/3'
_refine_ls_weighting_scheme calc
_refine_ls_wR_factor_gt 0.0699
_refine_ls_wR_factor_ref 0.0732
_reflns_number_gt 3010
_reflns_number_total 3314
_reflns_threshold_expression I>2\s(I)
_cod_data_source_file bt5469.cif
_cod_data_source_block I
_cod_original_sg_symbol_H-M 'P 21/c'
_cod_database_code 2228984
_cod_database_fobs_code 2228984

loop_
_symmetry_equiv_pos_as_xyz
'x, y, z'
'-x, y+1/2, -z+1/2'
'-x, -y, -z'
'x, -y-1/2, z-1/2'

loop_
_atom_site_type_symbol
_atom_site_label
_atom_site_fract_x
_atom_site_fract_y
_atom_site_fract_z
_atom_site_U_iso_or_equiv
_atom_site_adp_type
_atom_site_calc_flag
_atom_site_refinement_flags
_atom_site_occupancy
_atom_site_disorder_assembly
_atom_site_disorder_group
Pb Pb1 0.72555(2) 0.46532(2) 0.554759(7) 0.01208(8) Uani d . 1 . .
O O1 0.4023(5) 0.4525(4) 0.54078(14) 0.0149(7) Uani d . 1 . .
O O2 0.1288(5) 0.3557(5) 0.55875(15) 0.0225(8) Uani d . 1 . .
O O3 0.6357(5) 0.7354(5) 0.56638(14) 0.0225(8) Uani d . 1 . .
O O4 0.7982(5) 0.6708(4) 0.64405(14) 0.0215(8) Uani d . 1 . .
O O5 0.6307(5) 0.1781(4) 0.51184(13) 0.0206(8) Uani d . 1 . .
H H5 0.5230 0.1444 0.5119 0.031 Uiso calc R 1 . .
N N1 0.5510(5) 0.3454(5) 0.63884(16) 0.0134(8) Uani d . 1 . .
C C1 0.2921(7) 0.3768(6) 0.57117(19) 0.0144(10) Uani d . 1 . .
C C2 0.3771(7) 0.3126(6) 0.62685(19) 0.0145(10) Uani d . 1 . .
C C3 0.2694(7) 0.2289(6) 0.66278(19) 0.0168(10) Uani d . 1 . .
H H3 0.1453 0.2066 0.6518 0.020 Uiso calc R 1 . .
C C4 0.3433(7) 0.1795(7) 0.7138(2) 0.0199(11) Uani d . 1 . .
H H4 0.2712 0.1234 0.7390 0.024 Uiso calc R 1 . .
C C5 0.5280(7) 0.2127(6) 0.72855(19) 0.0162(10) Uani d . 1 . .
C C6 0.6171(7) 0.1640(7) 0.7808(2) 0.0211(11) Uani d . 1 . .
H H6 0.5501 0.1091 0.8076 0.025 Uiso calc R 1 . .
C C7 0.7974(7) 0.1958(6) 0.7925(2) 0.0206(11) Uani d . 1 . .
H H7 0.8559 0.1611 0.8271 0.025 Uiso calc R 1 . .
C C8 0.8983(7) 0.2801(6) 0.7536(2) 0.0208(11) Uani d . 1 . .
H H8 1.0239 0.3017 0.7624 0.025 Uiso calc R 1 . .
C C9 0.8177(7) 0.3308(6) 0.70336(19) 0.0168(10) Uani d . 1 . .
H H9 0.8862 0.3887 0.6777 0.020 Uiso calc R 1 . .
C C10 0.6310(7) 0.2963(6) 0.68997(19) 0.0155(10) Uani d . 1 . .
C C11 0.7125(7) 0.7694(6) 0.61446(19) 0.0155(10) Uani d . 1 . .
C C12 0.6856(8) 0.9361(6) 0.6361(2) 0.0225(12) Uani d . 1 . .
H H12A 0.8021 0.9774 0.6524 0.034 Uiso calc R 1 . .
H H12B 0.5964 0.9343 0.6650 0.034 Uiso calc R 1 . .
H H12C 0.6406 1.0049 0.6050 0.034 Uiso calc R 1 . .
C C13 0.7704(9) 0.0864(8) 0.4891(2) 0.0311(14) Uani d . 1 . .
H H13A 0.7238 -0.0224 0.4810 0.037 Uiso calc R 1 . .
H H13B 0.8746 0.0775 0.5175 0.037 Uiso calc R 1 . .
C C14 0.8359(8) 0.1573(8) 0.4361(2) 0.0315(14) Uani d . 1 . .
H H14A 0.9244 0.0853 0.4204 0.047 Uiso calc R 1 . .
H H14B 0.8941 0.2602 0.4448 0.047 Uiso calc R 1 . .
H H14C 0.7319 0.1727 0.4087 0.047 Uiso calc R 1 . .

loop_
_atom_site_aniso_label
_atom_site_aniso_U_11
_atom_site_aniso_U_22
_atom_site_aniso_U_33
_atom_site_aniso_U_12
_atom_site_aniso_U_13
_atom_site_aniso_U_23
Pb1 0.00993(11) 0.01418(12) 0.01215(12) 0.00129(7) 0.00073(7) 0.00054(6)
O1 0.0135(18) 0.0172(19) 0.0138(17) 0.0006(14) -0.0009(14) 0.0015(13)
O2 0.0117(18) 0.032(2) 0.0239(18) 0.0019(16) -0.0002(14) 0.0063(16)
O3 0.024(2) 0.022(2) 0.0209(18) 0.0037(17) -0.0060(15) -0.0039(16)
O4 0.028(2) 0.0179(19) 0.0179(17) 0.0039(17) -0.0045(15) -0.0008(15)
O5 0.0188(19) 0.0208(19) 0.0218(18) 0.0037(16) -0.0012(14) -0.0045(15)
N1 0.013(2) 0.014(2) 0.0129(19) 0.0040(17) -0.0012(15) -0.0020(16)
C1 0.012(2) 0.016(3) 0.015(2) 0.004(2) 0.0023(18) -0.0019(19)
C2 0.016(2) 0.013(2) 0.015(2) 0.004(2) 0.0026(18) -0.0019(19)
C3 0.015(2) 0.016(3) 0.020(2) -0.001(2) 0.0040(19) 0.002(2)
C4 0.020(3) 0.020(3) 0.021(2) 0.000(2) 0.008(2) 0.005(2)
C5 0.018(3) 0.017(3) 0.014(2) 0.006(2) 0.0017(19) -0.0030(19)
C6 0.028(3) 0.024(3) 0.012(2) 0.002(2) 0.005(2) 0.003(2)
C7 0.026(3) 0.021(3) 0.014(2) 0.006(2) -0.002(2) 0.004(2)
C8 0.018(3) 0.025(3) 0.019(2) 0.007(2) -0.003(2) -0.004(2)
C9 0.018(3) 0.018(3) 0.015(2) -0.002(2) 0.0029(19) 0.000(2)
C10 0.019(3) 0.011(2) 0.017(2) 0.005(2) 0.0023(19) -0.0042(19)
C11 0.014(2) 0.013(2) 0.020(2) -0.004(2) 0.0050(19) 0.000(2)
C12 0.032(3) 0.012(3) 0.023(3) 0.003(2) -0.002(2) -0.003(2)
C13 0.030(3) 0.031(3) 0.034(3) 0.019(3) 0.007(3) 0.003(3)
C14 0.024(3) 0.039(4) 0.032(3) 0.009(3) 0.008(2) 0.003(3)

loop_
_atom_type_symbol
_atom_type_description
_atom_type_scat_dispersion_real
_atom_type_scat_dispersion_imag
_atom_type_scat_source
C C 0.0033 0.0016 'International Tables Vol C Tables 4.2.6.8 and 6.1.1.4'
H H 0.0000 0.0000 'International Tables Vol C Tables 4.2.6.8 and 6.1.1.4'
N N 0.0061 0.0033 'International Tables Vol C Tables 4.2.6.8 and 6.1.1.4'
O O 0.0106 0.0060 'International Tables Vol C Tables 4.2.6.8 and 6.1.1.4'
Pb Pb -3.3944 10.1111 'International Tables Vol C Tables 4.2.6.8 and 6.1.1.4'

loop_
_geom_angle_atom_site_label_1
_geom_angle_atom_site_label_2
_geom_angle_atom_site_label_3
_geom_angle_site_symmetry_1
_geom_angle_site_symmetry_3
_geom_angle
_geom_angle_publ_flag
O1 Pb1 O3 . . 77.18(12) ?
O1 Pb1 O1 . 3_666 64.70(14) ?
O3 Pb1 O1 . 3_666 75.67(11) ?
O1 Pb1 N1 . . 63.92(12) ?
O3 Pb1 N1 . . 97.09(12) ?
O1 Pb1 N1 3_666 . 128.43(12) ?
O1 Pb1 O5 . . 71.05(11) ?
O3 Pb1 O5 . . 146.07(12) ?
O1 Pb1 O5 3_666 . 80.20(11) ?
N1 Pb1 O5 . . 79.62(11) ?
O1 Pb1 O4 . . 106.08(11) ?
O3 Pb1 O4 . . 50.00(11) ?
O1 Pb1 O4 3_666 . 124.72(10) ?
N1 Pb1 O4 . . 74.61(11) ?
O5 Pb1 O4 . . 152.06(10) ?
O1 Pb1 O2 . 1_655 159.18(11) ?
O3 Pb1 O2 . 1_655 123.42(12) ?
O1 Pb1 O2 3_666 1_655 114.32(10) ?
N1 Pb1 O2 . 1_655 111.89(10) ?
O5 Pb1 O2 . 1_655 88.18(11) ?
O4 Pb1 O2 . 1_655 91.48(10) ?
C1 O1 Pb1 . . 127.0(3) ?
C1 O1 Pb1 . 3_666 115.8(3) ?
Pb1 O1 Pb1 . 3_666 115.30(14) ?
C11 O3 Pb1 . . 102.0(3) ?
C11 O4 Pb1 . . 85.1(3) ?
C13 O5 Pb1 . . 117.1(4) ?
C13 O5 H5 . . 121.4 ?
Pb1 O5 H5 . . 121.4 ?
C2 N1 C10 . . 118.6(4) ?
C2 N1 Pb1 . . 115.2(3) ?
C10 N1 Pb1 . . 125.6(3) ?
O2 C1 O1 . . 125.1(4) ?
O2 C1 C2 . . 119.7(4) ?
O1 C1 C2 . . 115.2(4) ?
N1 C2 C3 . . 123.6(4) ?
N1 C2 C1 . . 116.7(4) ?
C3 C2 C1 . . 119.7(4) ?
C4 C3 C2 . . 119.5(5) ?
C4 C3 H3 . . 120.3 ?
C2 C3 H3 . . 120.3 ?
C3 C4 C5 . . 118.9(5) ?
C3 C4 H4 . . 120.5 ?
C5 C4 H4 . . 120.5 ?
C4 C5 C10 . . 119.0(4) ?
C4 C5 C6 . . 122.7(5) ?
C10 C5 C6 . . 118.3(5) ?
C7 C6 C5 . . 120.4(5) ?
C7 C6 H6 . . 119.8 ?
C5 C6 H6 . . 119.8 ?
C6 C7 C8 . . 120.5(5) ?
C6 C7 H7 . . 119.7 ?
C8 C7 H7 . . 119.7 ?
C9 C8 C7 . . 120.9(5) ?
C9 C8 H8 . . 119.5 ?
C7 C8 H8 . . 119.5 ?
C8 C9 C10 . . 119.4(5) ?
C8 C9 H9 . . 120.3 ?
C10 C9 H9 . . 120.3 ?
N1 C10 C5 . . 120.4(4) ?
N1 C10 C9 . . 119.2(4) ?
C5 C10 C9 . . 120.4(4) ?
O4 C11 O3 . . 122.8(5) ?
O4 C11 C12 . . 120.1(4) ?
O3 C11 C12 . . 117.0(4) ?
C11 C12 H12A . . 109.5 ?
C11 C12 H12B . . 109.5 ?
H12A C12 H12B . . 109.5 ?
C11 C12 H12C . . 109.5 ?
H12A C12 H12C . . 109.5 ?
H12B C12 H12C . . 109.5 ?
O5 C13 C14 . . 112.5(5) ?
O5 C13 H13A . . 109.1 ?
C14 C13 H13A . . 109.1 ?
O5 C13 H13B . . 109.1 ?
C14 C13 H13B . . 109.1 ?
H13A C13 H13B . . 107.8 ?
C13 C14 H14A . . 109.5 ?
C13 C14 H14B . . 109.5 ?
H14A C14 H14B . . 109.5 ?
C13 C14 H14C . . 109.5 ?
H14A C14 H14C . . 109.5 ?
H14B C14 H14C . . 109.5 ?

loop_
_geom_bond_atom_site_label_1
_geom_bond_atom_site_label_2
_geom_bond_site_symmetry_2
_geom_bond_distance
_geom_bond_publ_flag
Pb1 O1 . 2.377(4) yes
Pb1 O3 . 2.384(4) yes
Pb1 O1 3_666 2.500(3) yes
Pb1 N1 . 2.645(4) yes
Pb1 O5 . 2.694(4) yes
Pb1 O4 . 2.763(3) yes
Pb1 O2 1_655 3.096(4) yes
O1 C1 . 1.288(6) ?
O1 Pb1 3_666 2.500(3) ?
O2 C1 . 1.229(6) ?
O3 C11 . 1.275(6) ?
O4 C11 . 1.233(6) ?
O5 C13 . 1.418(6) ?
O5 H5 . 0.8400 ?
N1 C2 . 1.319(6) ?
N1 C10 . 1.380(6) ?
C1 C2 . 1.526(7) ?
C2 C3 . 1.392(7) ?
C3 C4 . 1.362(7) ?
C3 H3 . 0.9500 ?
C4 C5 . 1.407(7) ?
C4 H4 . 0.9500 ?
C5 C10 . 1.414(7) ?
C5 C6 . 1.427(7) ?
C6 C7 . 1.362(8) ?
C6 H6 . 0.9500 ?
C7 C8 . 1.413(7) ?
C7 H7 . 0.9500 ?
C8 C9 . 1.367(7) ?
C8 H8 . 0.9500 ?
C9 C10 . 1.417(7) ?
C9 H9 . 0.9500 ?
C11 C12 . 1.510(7) ?
C12 H12A . 0.9800 ?
C12 H12B . 0.9800 ?
C12 H12C . 0.9800 ?
C13 C14 . 1.502(8) ?
C13 H13A . 0.9900 ?
C13 H13B . 0.9900 ?
C14 H14A . 0.9800 ?
C14 H14B . 0.9800 ?
C14 H14C . 0.9800 ?

loop_
_geom_hbond_atom_site_label_D
_geom_hbond_atom_site_label_H
_geom_hbond_atom_site_label_A
_geom_hbond_site_symmetry_A
_geom_hbond_distance_DH
_geom_hbond_distance_HA
_geom_hbond_distance_DA
_geom_hbond_angle_DHA
_geom_hbond_publ_flag
O5 H5 O3 3_666 0.84 2.36 2.710(5) 106 yes

loop_
_geom_torsion_atom_site_label_1
_geom_torsion_atom_site_label_2
_geom_torsion_atom_site_label_3
_geom_torsion_atom_site_label_4
_geom_torsion_site_symmetry_1
_geom_torsion_site_symmetry_2
_geom_torsion_site_symmetry_3
_geom_torsion_site_symmetry_4
_geom_torsion
_geom_torsion_publ_flag
O3 Pb1 O1 C1 . . . . -116.7(4) ?
O1 Pb1 O1 C1 3_666 . . . 163.3(4) ?
N1 Pb1 O1 C1 . . . . -12.1(3) ?
O5 Pb1 O1 C1 . . . . 75.4(4) ?
O4 Pb1 O1 C1 . . . . -75.4(4) ?
O2 Pb1 O1 C1 1_655 . . . 71.1(5) ?
O3 Pb1 O1 Pb1 . . . 3_666 80.02(15) ?
O1 Pb1 O1 Pb1 3_666 . . 3_666 0.0 ?
N1 Pb1 O1 Pb1 . . . 3_666 -175.37(19) ?
O5 Pb1 O1 Pb1 . . . 3_666 -87.89(15) ?
O4 Pb1 O1 Pb1 . . . 3_666 121.29(13) ?
O2 Pb1 O1 Pb1 1_655 . . 3_666 -92.2(3) ?
O1 Pb1 O3 C11 . . . . 126.0(3) ?
O1 Pb1 O3 C11 3_666 . . . -167.2(3) ?
N1 Pb1 O3 C11 . . . . 64.9(3) ?
O5 Pb1 O3 C11 . . . . 146.8(3) ?
O4 Pb1 O3 C11 . . . . 1.8(3) ?
O2 Pb1 O3 C11 1_655 . . . -57.3(3) ?
O1 Pb1 O4 C11 . . . . -59.0(3) ?
O3 Pb1 O4 C11 . . . . -1.9(3) ?
O1 Pb1 O4 C11 3_666 . . . 11.1(3) ?
N1 Pb1 O4 C11 . . . . -115.3(3) ?
O5 Pb1 O4 C11 . . . . -138.7(3) ?
O2 Pb1 O4 C11 1_655 . . . 132.4(3) ?
O1 Pb1 O5 C13 . . . . 164.3(3) ?
O3 Pb1 O5 C13 . . . . 142.8(3) ?
O1 Pb1 O5 C13 3_666 . . . 97.8(3) ?
N1 Pb1 O5 C13 . . . . -129.9(3) ?
O4 Pb1 O5 C13 . . . . -107.0(4) ?
O2 Pb1 O5 C13 1_655 . . . -17.3(3) ?
O1 Pb1 N1 C2 . . . . 11.7(3) ?
O3 Pb1 N1 C2 . . . . 83.6(3) ?
O1 Pb1 N1 C2 3_666 . . . 6.3(4) ?
O5 Pb1 N1 C2 . . . . -62.2(3) ?
O4 Pb1 N1 C2 . . . . 128.7(3) ?
O2 Pb1 N1 C2 1_655 . . . -146.0(3) ?
O1 Pb1 N1 C10 . . . . -177.5(4) ?
O3 Pb1 N1 C10 . . . . -105.5(4) ?
O1 Pb1 N1 C10 3_666 . . . 177.2(3) ?
O5 Pb1 N1 C10 . . . . 108.7(4) ?
O4 Pb1 N1 C10 . . . . -60.4(4) ?
O2 Pb1 N1 C10 1_655 . . . 24.9(4) ?
Pb1 O1 C1 O2 . . . . -170.1(4) ?
Pb1 O1 C1 O2 3_666 . . . -6.8(6) ?
Pb1 O1 C1 C2 . . . . 10.8(6) ?
Pb1 O1 C1 C2 3_666 . . . 174.0(3) ?
C10 N1 C2 C3 . . . . -0.8(7) ?
Pb1 N1 C2 C3 . . . . 170.7(4) ?
C10 N1 C2 C1 . . . . 176.9(4) ?
Pb1 N1 C2 C1 . . . . -11.6(5) ?
O2 C1 C2 N1 . . . . -177.0(4) ?
O1 C1 C2 N1 . . . . 2.2(6) ?
O2 C1 C2 C3 . . . . 0.8(7) ?
O1 C1 C2 C3 . . . . 180.0(4) ?
N1 C2 C3 C4 . . . . 1.2(8) ?
C1 C2 C3 C4 . . . . -176.4(5) ?
C2 C3 C4 C5 . . . . -0.8(7) ?
C3 C4 C5 C10 . . . . 0.0(7) ?
C3 C4 C5 C6 . . . . -179.4(5) ?
C4 C5 C6 C7 . . . . 178.4(5) ?
C10 C5 C6 C7 . . . . -0.9(8) ?
C5 C6 C7 C8 . . . . 1.2(8) ?
C6 C7 C8 C9 . . . . -0.3(8) ?
C7 C8 C9 C10 . . . . -0.9(8) ?
C2 N1 C10 C5 . . . . -0.1(7) ?
Pb1 N1 C10 C5 . . . . -170.6(3) ?
C2 N1 C10 C9 . . . . 180.0(4) ?
Pb1 N1 C10 C9 . . . . 9.4(6) ?
C4 C5 C10 N1 . . . . 0.4(7) ?
C6 C5 C10 N1 . . . . 179.8(4) ?
C4 C5 C10 C9 . . . . -179.6(5) ?
C6 C5 C10 C9 . . . . -0.2(7) ?
C8 C9 C10 N1 . . . . -178.9(5) ?
C8 C9 C10 C5 . . . . 1.1(7) ?
Pb1 O4 C11 O3 . . . . 3.2(5) ?
Pb1 O4 C11 C12 . . . . 179.6(4) ?
Pb1 O3 C11 O4 . . . . -3.8(5) ?
Pb1 O3 C11 C12 . . . . 179.7(4) ?
Pb1 O5 C13 C14 . . . . -68.5(6) ?
